data_7150998
loop_
_publ_author_name
'Terent'ev, Alexander O.'
'Platonov, Maxim M.'
'Krylov, Igor B.'
'Chernyshev, Vladimir V.'
'Nikishin, Gennady I.'

_publ_section_title
;
 Synthesis of 1-hydroperoxy-1&#x2032;-alkoxyperoxides by the
 iodine-catalyzed reactions of geminal bishydroperoxides with acetals
 or enol ethers
;
_journal_issue 23
_journal_name_full 'Organic &amp; Biomolecular Chemistry'
_journal_page_first 4435
_journal_page_last 4441
_journal_paper_doi 10.1039/b809661a
_journal_volume 6
_journal_year 2008
_chemical_formula_moiety 'C19 H36 O5'
_chemical_formula_sum 'C19 H36 O5'
_chemical_formula_weight 344.48
_chemical_name_common '1-((1-Methoxycyclohexyl)peroxy)cyclododecyl hydroperoxide'
_chemical_name_systematic
;
1-[(1-Methoxycyclohexyl)peroxy]cyclododecyl hydroperoxide
;
_space_group_IT_number 2
_symmetry_cell_setting triclinic
_symmetry_space_group_name_Hall '-P 1'
_symmetry_space_group_name_H-M 'P -1'
_atom_sites_solution_hydrogens geom
_atom_sites_solution_primary direct
_atom_sites_solution_secondary difmap
_audit_creation_method SHELXL-97
_cell_angle_alpha 109.105(11)
_cell_angle_beta 95.714(12)
_cell_angle_gamma 93.578(12)
_cell_formula_units_Z 2
_cell_length_a 8.3859(13)
_cell_length_b 10.9820(14)
_cell_length_c 11.3351(16)
_cell_measurement_reflns_used 25
_cell_measurement_temperature 295(2)
_cell_measurement_theta_max 34.45
_cell_measurement_theta_min 28.20
_cell_volume 976.5(3)
_computing_cell_refinement 'CAD4 Express (Enraf Nonius, 1994)'
_computing_data_collection 'CAD4 Express (Enraf Nonius, 1994)'
_computing_data_reduction 'XCAD4 (Harms & Wocadlo, 1995)'
_computing_structure_refinement 'SHELXL97 (Sheldrick, 1997)'
_computing_structure_solution 'SHELXS97 (Sheldrick, 1997)'
_diffrn_ambient_temperature 295(2)
_diffrn_detector 'scintillation LiI'
_diffrn_detector_dtime 1.195
_diffrn_measured_fraction_theta_full 0.997
_diffrn_measured_fraction_theta_max 0.997
_diffrn_measurement_device '\k-geometry diffractometer'
_diffrn_measurement_device_type 'Enraf Nonius CAD4'
_diffrn_measurement_method 'non-profiled omega scans'
_diffrn_radiation_monochromator graphite
_diffrn_radiation_probe x-ray
_diffrn_radiation_source 'fine-focus sealed tube'
_diffrn_radiation_type CuK\a
_diffrn_radiation_wavelength 1.54184
_diffrn_reflns_av_R_equivalents 0.0372
_diffrn_reflns_av_sigmaI/netI 0.0945
_diffrn_reflns_limit_h_max 10
_diffrn_reflns_limit_h_min -10
_diffrn_reflns_limit_k_max 12
_diffrn_reflns_limit_k_min -13
_diffrn_reflns_limit_l_max 13
_diffrn_reflns_limit_l_min 0
_diffrn_reflns_number 3904
_diffrn_reflns_theta_full 70.06
_diffrn_reflns_theta_max 70.06
_diffrn_reflns_theta_min 4.16
_diffrn_source 'Enraf Nonius FR590'
_diffrn_standards_decay_% 5
_diffrn_standards_interval_count 150
_diffrn_standards_number 2
_exptl_absorpt_coefficient_mu 0.666
_exptl_absorpt_correction_T_max 0.992
_exptl_absorpt_correction_T_min 0.933
_exptl_absorpt_correction_type psi-scan
_exptl_absorpt_process_details
;
North A.C.T., Phillips D.C. & Mathews F.S. (1968) Acta. Cryst. A24, 351
Number of psi-scan sets used was 5
Theta correction was applied.
Averaged transmission function was used.
No Fourier smoothing was applied.
;
_exptl_crystal_colour colourless
_exptl_crystal_density_diffrn 1.172
_exptl_crystal_density_method 'not measured'
_exptl_crystal_description plate
_exptl_crystal_F_000 380
_exptl_crystal_size_max 0.22
_exptl_crystal_size_mid 0.21
_exptl_crystal_size_min 0.07
_refine_diff_density_max 0.163
_refine_diff_density_min -0.197
_refine_diff_density_rms 0.048
_refine_ls_extinction_method none
_refine_ls_goodness_of_fit_ref 0.936
_refine_ls_hydrogen_treatment constr
_refine_ls_matrix_type full
_refine_ls_number_parameters 218
_refine_ls_number_reflns 3703
_refine_ls_number_restraints 0
_refine_ls_restrained_S_all 0.936
_refine_ls_R_factor_all 0.1259
_refine_ls_R_factor_gt 0.0518
_refine_ls_shift/su_max 0.003
_refine_ls_shift/su_mean 0.000
_refine_ls_structure_factor_coef Fsqd
_refine_ls_weighting_details 'calc w=1/[\s^2^(Fo^2^)+(0.1081P)^2^+0.1915P] where P=(Fo^2^+2Fc^2^)/3'
_refine_ls_weighting_scheme calc
_refine_ls_wR_factor_gt 0.1215
_refine_ls_wR_factor_ref 0.1959
_reflns_number_gt 1685
_reflns_number_total 3703
_reflns_threshold_expression >2sigma(I)
_cod_data_source_file b809661a.txt
_cod_data_source_block ioh1302
_cod_database_code 7150998

loop_
_symmetry_equiv_pos_as_xyz
'x, y, z'
'-x, -y, -z'

loop_
_atom_site_label
_atom_site_type_symbol
_atom_site_fract_x
_atom_site_fract_y
_atom_site_fract_z
_atom_site_U_iso_or_equiv
_atom_site_adp_type
_atom_site_occupancy
_atom_site_symmetry_multiplicity
_atom_site_calc_flag
_atom_site_refinement_flags
_atom_site_disorder_assembly
_atom_site_disorder_group
O1 O 0.1776(3) 0.2789(3) 0.8470(3) 0.0479(7) Uani 1 1 d . . .
O2 O 0.0586(3) 0.2631(3) 0.6465(3) 0.0520(8) Uani 1 1 d . . .
O3 O 0.1795(3) 0.1874(3) 0.5777(3) 0.0530(8) Uani 1 1 d . . .
O4 O 0.3969(4) 0.3407(3) 0.6853(3) 0.0626(9) Uani 1 1 d . . .
O5 O 0.4622(4) 0.2491(4) 0.7417(3) 0.0842(12) Uani 1 1 d . . .
H5 H 0.3971 0.2299 0.7837 0.126 Uiso 1 1 calc . . .
C1 C 0.3093(5) 0.2719(4) 0.5665(4) 0.0497(11) Uani 1 1 d . . .
C2 C 0.4059(6) 0.1786(5) 0.4792(5) 0.0626(13) Uani 1 1 d . . .
H2A H 0.3467 0.1476 0.3952 0.075 Uiso 1 1 calc . . .
H2B H 0.4170 0.1044 0.5068 0.075 Uiso 1 1 calc . . .
C3 C 0.5732(6) 0.2372(5) 0.4730(5) 0.0674(14) Uani 1 1 d . . .
H3A H 0.5631 0.3181 0.4569 0.081 Uiso 1 1 calc . . .
H3B H 0.6373 0.2571 0.5543 0.081 Uiso 1 1 calc . . .
C4 C 0.6613(6) 0.1502(5) 0.3729(6) 0.0803(17) Uani 1 1 d . . .
H4A H 0.7732 0.1854 0.3868 0.096 Uiso 1 1 calc . . .
H4B H 0.6585 0.0655 0.3823 0.096 Uiso 1 1 calc . . .
C5 C 0.5932(7) 0.1341(5) 0.2394(5) 0.0752(16) Uani 1 1 d . . .
H5A H 0.4801 0.1022 0.2268 0.090 Uiso 1 1 calc . . .
H5B H 0.6475 0.0684 0.1823 0.090 Uiso 1 1 calc . . .
C6 C 0.6080(6) 0.2573(5) 0.2034(5) 0.0708(15) Uani 1 1 d . . .
H6A H 0.6117 0.3321 0.2790 0.085 Uiso 1 1 calc . . .
H6B H 0.7091 0.2621 0.1696 0.085 Uiso 1 1 calc . . .
C7 C 0.4735(7) 0.2647(6) 0.1087(5) 0.0797(16) Uani 1 1 d . . .
H7A H 0.4640 0.1866 0.0357 0.096 Uiso 1 1 calc . . .
H7B H 0.5015 0.3374 0.0813 0.096 Uiso 1 1 calc . . .
C8 C 0.3096(6) 0.2802(5) 0.1577(5) 0.0713(14) Uani 1 1 d . . .
H8A H 0.2275 0.2684 0.0872 0.086 Uiso 1 1 calc . . .
H8B H 0.2865 0.2121 0.1923 0.086 Uiso 1 1 calc . . .
C9 C 0.2980(6) 0.4102(5) 0.2576(5) 0.0663(14) Uani 1 1 d . . .
H9A H 0.3055 0.4772 0.2195 0.080 Uiso 1 1 calc . . .
H9B H 0.3894 0.4278 0.3224 0.080 Uiso 1 1 calc . . .
C10 C 0.1435(6) 0.4185(5) 0.3195(5) 0.0680(14) Uani 1 1 d . . .
H10A H 0.1366 0.5082 0.3691 0.082 Uiso 1 1 calc . . .
H10B H 0.0521 0.3917 0.2540 0.082 Uiso 1 1 calc . . .
C11 C 0.1306(5) 0.3360(5) 0.4045(5) 0.0630(13) Uani 1 1 d . . .
H11A H 0.0233 0.3373 0.4296 0.076 Uiso 1 1 calc . . .
H11B H 0.1441 0.2471 0.3564 0.076 Uiso 1 1 calc . . .
C12 C 0.2527(5) 0.3801(4) 0.5217(4) 0.0543(11) Uani 1 1 d . . .
H12A H 0.2058 0.4408 0.5891 0.065 Uiso 1 1 calc . . .
H12B H 0.3457 0.4262 0.5054 0.065 Uiso 1 1 calc . . .
C13 C 0.0415(5) 0.2277(4) 0.7555(4) 0.0443(10) Uani 1 1 d . . .
C14 C -0.1124(5) 0.2846(4) 0.7984(4) 0.0564(12) Uani 1 1 d . . .
H14A H -0.1996 0.2512 0.7298 0.068 Uiso 1 1 calc . . .
H14B H -0.0975 0.3780 0.8200 0.068 Uiso 1 1 calc . . .
C15 C -0.1577(6) 0.2510(5) 0.9123(4) 0.0621(13) Uani 1 1 d . . .
H15A H -0.2592 0.2841 0.9343 0.074 Uiso 1 1 calc . . .
H15B H -0.0758 0.2918 0.9837 0.074 Uiso 1 1 calc . . .
C16 C -0.1726(6) 0.1051(5) 0.8831(5) 0.0716(15) Uani 1 1 d . . .
H16A H -0.1950 0.0857 0.9577 0.086 Uiso 1 1 calc . . .
H16B H -0.2621 0.0654 0.8176 0.086 Uiso 1 1 calc . . .
C17 C -0.0207(7) 0.0490(4) 0.8405(5) 0.0668(14) Uani 1 1 d . . .
H17A H -0.0359 -0.0445 0.8184 0.080 Uiso 1 1 calc . . .
H17B H 0.0663 0.0818 0.9093 0.080 Uiso 1 1 calc . . .
C18 C 0.0258(6) 0.0826(4) 0.7276(4) 0.0575(12) Uani 1 1 d . . .
H18A H 0.1275 0.0493 0.7062 0.069 Uiso 1 1 calc . . .
H18B H -0.0555 0.0417 0.6558 0.069 Uiso 1 1 calc . . .
C19 C 0.2025(6) 0.4167(4) 0.9018(4) 0.0700(14) Uani 1 1 d . . .
H19A H 0.1831 0.4548 0.8373 0.105 Uiso 1 1 calc R . .
H19B H 0.3114 0.4420 0.9419 0.105 Uiso 1 1 calc R . .
H19C H 0.1296 0.4459 0.9631 0.105 Uiso 1 1 calc R . .

loop_
_atom_site_aniso_label
_atom_site_aniso_U_11
_atom_site_aniso_U_22
_atom_site_aniso_U_33
_atom_site_aniso_U_23
_atom_site_aniso_U_13
_atom_site_aniso_U_12
O1 0.0502(17) 0.0475(17) 0.0477(16) 0.0175(14) 0.0101(14) 0.0026(13)
O2 0.0523(17) 0.065(2) 0.0497(17) 0.0277(15) 0.0204(14) 0.0147(15)
O3 0.0596(18) 0.0500(18) 0.0531(17) 0.0156(14) 0.0299(15) 0.0074(14)
O4 0.063(2) 0.080(2) 0.0475(18) 0.0251(17) 0.0089(15) -0.0014(17)
O5 0.064(2) 0.135(3) 0.079(2) 0.066(2) 0.0214(19) 0.022(2)
C1 0.051(2) 0.054(3) 0.046(2) 0.018(2) 0.014(2) -0.004(2)
C2 0.061(3) 0.067(3) 0.072(3) 0.029(3) 0.034(3) 0.016(2)
C3 0.051(3) 0.099(4) 0.063(3) 0.036(3) 0.020(2) 0.012(3)
C4 0.075(4) 0.091(4) 0.100(4) 0.051(4) 0.047(3) 0.028(3)
C5 0.086(4) 0.063(3) 0.081(4) 0.019(3) 0.045(3) 0.016(3)
C6 0.070(3) 0.077(4) 0.073(3) 0.029(3) 0.034(3) 0.000(3)
C7 0.090(4) 0.100(4) 0.055(3) 0.030(3) 0.027(3) 0.005(3)
C8 0.070(3) 0.088(4) 0.055(3) 0.024(3) 0.011(3) 0.001(3)
C9 0.070(3) 0.074(3) 0.068(3) 0.040(3) 0.022(3) 0.006(3)
C10 0.067(3) 0.084(4) 0.068(3) 0.043(3) 0.018(3) 0.015(3)
C11 0.053(3) 0.082(4) 0.065(3) 0.036(3) 0.015(2) 0.006(2)
C12 0.066(3) 0.050(3) 0.051(3) 0.019(2) 0.020(2) 0.004(2)
C13 0.047(2) 0.050(3) 0.039(2) 0.0178(19) 0.0134(19) 0.007(2)
C14 0.055(3) 0.067(3) 0.057(3) 0.029(2) 0.021(2) 0.016(2)
C15 0.064(3) 0.072(3) 0.060(3) 0.029(3) 0.030(2) 0.009(2)
C16 0.077(3) 0.077(4) 0.063(3) 0.027(3) 0.024(3) -0.014(3)
C17 0.096(4) 0.046(3) 0.064(3) 0.022(2) 0.029(3) 0.001(3)
C18 0.073(3) 0.045(3) 0.054(3) 0.012(2) 0.021(2) 0.007(2)
C19 0.086(4) 0.056(3) 0.059(3) 0.008(3) 0.019(3) -0.006(3)

loop_
_atom_type_symbol
_atom_type_description
_atom_type_scat_dispersion_real
_atom_type_scat_dispersion_imag
_atom_type_scat_source
C C 0.0181 0.0091 'International Tables Vol C Tables 4.2.6.8 and 6.1.1.4'
O O 0.0492 0.0322 'International Tables Vol C Tables 4.2.6.8 and 6.1.1.4'
H H 0.0000 0.0000 'International Tables Vol C Tables 4.2.6.8 and 6.1.1.4'

loop_
_geom_angle_atom_site_label_1
_geom_angle_atom_site_label_2
_geom_angle_atom_site_label_3
_geom_angle
_geom_angle_site_symmetry_1
_geom_angle_site_symmetry_3
_geom_angle_publ_flag
C13 O1 C19 116.4(3) . . ?
C13 O2 O3 108.5(3) . . ?
C1 O3 O2 110.3(3) . . ?
C1 O4 O5 109.5(3) . . ?
O4 O5 H5 109.5 . . ?
O4 C1 O3 110.9(3) . . ?
O4 C1 C2 113.3(4) . . ?
O3 C1 C2 102.1(3) . . ?
O4 C1 C12 102.5(3) . . ?
O3 C1 C12 113.0(4) . . ?
C2 C1 C12 115.3(3) . . ?
C1 C2 C3 113.8(4) . . ?
C1 C2 H2A 108.8 . . ?
C3 C2 H2A 108.8 . . ?
C1 C2 H2B 108.8 . . ?
C3 C2 H2B 108.8 . . ?
H2A C2 H2B 107.7 . . ?
C4 C3 C2 113.9(4) . . ?
C4 C3 H3A 108.8 . . ?
C2 C3 H3A 108.8 . . ?
C4 C3 H3B 108.8 . . ?
C2 C3 H3B 108.8 . . ?
H3A C3 H3B 107.7 . . ?
C5 C4 C3 114.4(4) . . ?
C5 C4 H4A 108.7 . . ?
C3 C4 H4A 108.7 . . ?
C5 C4 H4B 108.7 . . ?
C3 C4 H4B 108.7 . . ?
H4A C4 H4B 107.6 . . ?
C4 C5 C6 115.4(5) . . ?
C4 C5 H5A 108.4 . . ?
C6 C5 H5A 108.4 . . ?
C4 C5 H5B 108.4 . . ?
C6 C5 H5B 108.4 . . ?
H5A C5 H5B 107.5 . . ?
C7 C6 C5 114.5(5) . . ?
C7 C6 H6A 108.6 . . ?
C5 C6 H6A 108.6 . . ?
C7 C6 H6B 108.6 . . ?
C5 C6 H6B 108.6 . . ?
H6A C6 H6B 107.6 . . ?
C6 C7 C8 114.3(4) . . ?
C6 C7 H7A 108.7 . . ?
C8 C7 H7A 108.7 . . ?
C6 C7 H7B 108.7 . . ?
C8 C7 H7B 108.7 . . ?
H7A C7 H7B 107.6 . . ?
C9 C8 C7 114.5(4) . . ?
C9 C8 H8A 108.6 . . ?
C7 C8 H8A 108.6 . . ?
C9 C8 H8B 108.6 . . ?
C7 C8 H8B 108.6 . . ?
H8A C8 H8B 107.6 . . ?
C8 C9 C10 114.4(4) . . ?
C8 C9 H9A 108.7 . . ?
C10 C9 H9A 108.7 . . ?
C8 C9 H9B 108.7 . . ?
C10 C9 H9B 108.7 . . ?
H9A C9 H9B 107.6 . . ?
C11 C10 C9 114.6(4) . . ?
C11 C10 H10A 108.6 . . ?
C9 C10 H10A 108.6 . . ?
C11 C10 H10B 108.6 . . ?
C9 C10 H10B 108.6 . . ?
H10A C10 H10B 107.6 . . ?
C12 C11 C10 114.1(4) . . ?
C12 C11 H11A 108.7 . . ?
C10 C11 H11A 108.7 . . ?
C12 C11 H11B 108.7 . . ?
C10 C11 H11B 108.7 . . ?
H11A C11 H11B 107.6 . . ?
C11 C12 C1 114.9(4) . . ?
C11 C12 H12A 108.6 . . ?
C1 C12 H12A 108.6 . . ?
C11 C12 H12B 108.6 . . ?
C1 C12 H12B 108.6 . . ?
H12A C12 H12B 107.5 . . ?
O1 C13 O2 110.7(3) . . ?
O1 C13 C18 106.5(3) . . ?
O2 C13 C18 113.0(3) . . ?
O1 C13 C14 113.0(3) . . ?
O2 C13 C14 103.1(3) . . ?
C18 C13 C14 110.8(4) . . ?
C13 C14 C15 111.5(4) . . ?
C13 C14 H14A 109.3 . . ?
C15 C14 H14A 109.3 . . ?
C13 C14 H14B 109.3 . . ?
C15 C14 H14B 109.3 . . ?
H14A C14 H14B 108.0 . . ?
C14 C15 C16 110.4(4) . . ?
C14 C15 H15A 109.6 . . ?
C16 C15 H15A 109.6 . . ?
C14 C15 H15B 109.6 . . ?
C16 C15 H15B 109.6 . . ?
H15A C15 H15B 108.1 . . ?
C17 C16 C15 111.2(4) . . ?
C17 C16 H16A 109.4 . . ?
C15 C16 H16A 109.4 . . ?
C17 C16 H16B 109.4 . . ?
C15 C16 H16B 109.4 . . ?
H16A C16 H16B 108.0 . . ?
C16 C17 C18 111.9(4) . . ?
C16 C17 H17A 109.2 . . ?
C18 C17 H17A 109.2 . . ?
C16 C17 H17B 109.2 . . ?
C18 C17 H17B 109.2 . . ?
H17A C17 H17B 107.9 . . ?
C13 C18 C17 111.0(3) . . ?
C13 C18 H18A 109.4 . . ?
C17 C18 H18A 109.4 . . ?
C13 C18 H18B 109.4 . . ?
C17 C18 H18B 109.4 . . ?
H18A C18 H18B 108.0 . . ?
O1 C19 H19A 109.5 . . ?
O1 C19 H19B 109.5 . . ?
H19A C19 H19B 109.5 . . ?
O1 C19 H19C 109.5 . . ?
H19A C19 H19C 109.5 . . ?
H19B C19 H19C 109.5 . . ?

loop_
_geom_bond_atom_site_label_1
_geom_bond_atom_site_label_2
_geom_bond_distance
_geom_bond_site_symmetry_2
_geom_bond_publ_flag
O1 C13 1.413(5) . ?
O1 C19 1.428(5) . ?
O2 C13 1.428(4) . ?
O2 O3 1.472(3) . ?
O3 C1 1.428(5) . ?
O4 C1 1.411(5) . ?
O4 O5 1.463(4) . ?
O5 H5 0.8200 . ?
C1 C2 1.512(6) . ?
C1 C12 1.520(6) . ?
C2 C3 1.525(6) . ?
C2 H2A 0.9700 . ?
C2 H2B 0.9700 . ?
C3 C4 1.514(6) . ?
C3 H3A 0.9700 . ?
C3 H3B 0.9700 . ?
C4 C5 1.512(8) . ?
C4 H4A 0.9700 . ?
C4 H4B 0.9700 . ?
C5 C6 1.538(7) . ?
C5 H5A 0.9700 . ?
C5 H5B 0.9700 . ?
C6 C7 1.502(8) . ?
C6 H6A 0.9700 . ?
C6 H6B 0.9700 . ?
C7 C8 1.531(7) . ?
C7 H7A 0.9700 . ?
C7 H7B 0.9700 . ?
C8 C9 1.520(7) . ?
C8 H8A 0.9700 . ?
C8 H8B 0.9700 . ?
C9 C10 1.528(6) . ?
C9 H9A 0.9700 . ?
C9 H9B 0.9700 . ?
C10 C11 1.530(6) . ?
C10 H10A 0.9700 . ?
C10 H10B 0.9700 . ?
C11 C12 1.515(6) . ?
C11 H11A 0.9700 . ?
C11 H11B 0.9700 . ?
C12 H12A 0.9700 . ?
C12 H12B 0.9700 . ?
C13 C18 1.514(6) . ?
C13 C14 1.523(5) . ?
C14 C15 1.529(6) . ?
C14 H14A 0.9700 . ?
C14 H14B 0.9700 . ?
C15 C16 1.521(7) . ?
C15 H15A 0.9700 . ?
C15 H15B 0.9700 . ?
C16 C17 1.504(7) . ?
C16 H16A 0.9700 . ?
C16 H16B 0.9700 . ?
C17 C18 1.523(6) . ?
C17 H17A 0.9700 . ?
C17 H17B 0.9700 . ?
C18 H18A 0.9700 . ?
C18 H18B 0.9700 . ?
C19 H19A 0.9600 . ?
C19 H19B 0.9600 . ?
C19 H19C 0.9600 . ?

loop_
_cod_related_entry_id
_cod_related_entry_database
_cod_related_entry_code
1 ChemSpider 25938956
